data_4106765
loop_
_publ_author_name
'Benjamin F. Strick'
'Devon A. Mundal'
'Regan J. Thomson'

_publ_section_title
;
 An Oxidative [2,3]-Sigmatropic Rearrangement of Allylic Hydrazides
;
_journal_name_full 'Journal of the American Chemical Society'
_journal_page_first 14252
_journal_page_last 14255
_journal_paper_doi 10.1021/ja2066219
_journal_volume 133
_journal_year 2011
_chemical_formula_sum 'C21 H26 N2 O2'
_chemical_formula_weight 338.44
_space_group_IT_number 2
_symmetry_cell_setting triclinic
_symmetry_space_group_name_Hall '-P 1'
_symmetry_space_group_name_H-M 'P -1'
_atom_sites_solution_hydrogens geom
_atom_sites_solution_primary direct
_atom_sites_solution_secondary difmap
_audit_creation_method SHELXL-97
_audit_update_record
;
2011-03-24 # Formatted by publCIF
;
_cell_angle_alpha 110.1810(10)
_cell_angle_beta 111.1850(10)
_cell_angle_gamma 100.2740(10)
_cell_formula_units_Z 2
_cell_length_a 9.4247(2)
_cell_length_b 10.6383(2)
_cell_length_c 11.3845(2)
_cell_measurement_reflns_used 9981
_cell_measurement_temperature 100(2)
_cell_measurement_theta_max 66.77
_cell_measurement_theta_min 4.65
_cell_volume 937.17(3)
_computing_cell_refinement 'Bruker SAINT'
_computing_data_collection 'Bruker APEX2'
_computing_data_reduction 'Bruker SAINT'
_computing_molecular_graphics 'Bruker SHELXTL'
_computing_publication_material 'Bruker SHELXTL'
_computing_structure_refinement 'SHELXL-97 (Sheldrick, 1997)'
_computing_structure_solution 'SHELXS-97 (Sheldrick, 1990)'
_diffrn_ambient_temperature 100(2)
_diffrn_measured_fraction_theta_full 0.973
_diffrn_measured_fraction_theta_max 0.973
_diffrn_measurement_device_type 'Bruker APEX-II CCD'
_diffrn_measurement_method '\f and \w scans'
_diffrn_radiation_monochromator graphite
_diffrn_radiation_source 'fine-focus sealed tube'
_diffrn_radiation_type CuK\a
_diffrn_radiation_wavelength 1.54178
_diffrn_reflns_av_R_equivalents 0.1076
_diffrn_reflns_av_sigmaI/netI 0.0553
_diffrn_reflns_limit_h_max 11
_diffrn_reflns_limit_h_min -10
_diffrn_reflns_limit_k_max 12
_diffrn_reflns_limit_k_min -12
_diffrn_reflns_limit_l_max 13
_diffrn_reflns_limit_l_min -13
_diffrn_reflns_number 16177
_diffrn_reflns_theta_full 67.08
_diffrn_reflns_theta_max 67.08
_diffrn_reflns_theta_min 4.65
_diffrn_standards_number 0
_exptl_absorpt_coefficient_mu 0.610
_exptl_absorpt_correction_T_max 0.8795
_exptl_absorpt_correction_T_min 0.7955
_exptl_absorpt_correction_type numerical
_exptl_crystal_colour colourless
_exptl_crystal_density_diffrn 1.199
_exptl_crystal_description block
_exptl_crystal_F_000 364
_exptl_crystal_size_max 0.39
_exptl_crystal_size_mid 0.31
_exptl_crystal_size_min 0.22
_refine_diff_density_max 0.294
_refine_diff_density_min -0.224
_refine_diff_density_rms 0.044
_refine_ls_extinction_coef 0.0065(8)
_refine_ls_extinction_expression Fc^*^=kFc[1+0.001xFc^2^\l^3^/sin(2\q)]^-1/4^
_refine_ls_extinction_method SHELXL
_refine_ls_goodness_of_fit_ref 1.058
_refine_ls_hydrogen_treatment constr
_refine_ls_matrix_type full
_refine_ls_number_parameters 231
_refine_ls_number_reflns 3259
_refine_ls_number_restraints 0
_refine_ls_restrained_S_all 1.058
_refine_ls_R_factor_all 0.0397
_refine_ls_R_factor_gt 0.0394
_refine_ls_shift/su_max 0.000
_refine_ls_shift/su_mean 0.000
_refine_ls_structure_factor_coef Fsqd
_refine_ls_weighting_details 'calc w=1/[\s^2^(Fo^2^)+(0.0397P)^2^+0.2821P] where P=(Fo^2^+2Fc^2^)/3'
_refine_ls_weighting_scheme calc
_refine_ls_wR_factor_gt 0.1037
_refine_ls_wR_factor_ref 0.1041
_reflns_number_gt 3210
_reflns_number_total 3259
_reflns_threshold_expression >2sigma(I)
_cod_data_source_file ja2066219_si_002.cif
_cod_data_source_block n0896_1m
_cod_database_code 4106765

loop_
_symmetry_equiv_pos_as_xyz
'x, y, z'
'-x, -y, -z'

loop_
_atom_site_label
_atom_site_type_symbol
_atom_site_fract_x
_atom_site_fract_y
_atom_site_fract_z
_atom_site_U_iso_or_equiv
_atom_site_adp_type
_atom_site_occupancy
_atom_site_symmetry_multiplicity
_atom_site_calc_flag
_atom_site_refinement_flags
O1 O 0.08900(10) -0.05702(8) 0.77986(9) 0.0270(2) Uani 1 1 d .
O2 O 0.13898(10) 0.17807(8) 0.82928(8) 0.0219(2) Uani 1 1 d .
N1 N 0.29461(11) 0.17848(9) 0.69093(10) 0.0192(2) Uani 1 1 d .
N2 N 0.20738(11) 0.04154(9) 0.67444(10) 0.0205(2) Uani 1 1 d .
C1 C 0.41128(14) 0.25093(12) 0.54509(12) 0.0213(3) Uani 1 1 d .
C2 C 0.56975(15) 0.30060(13) 0.65005(13) 0.0259(3) Uani 1 1 d .
H2 H 0.5911 0.2857 0.7314 0.031 Uiso 1 1 calc R
C3 C 0.69720(15) 0.37209(13) 0.63649(14) 0.0274(3) Uani 1 1 d .
H3 H 0.8053 0.4054 0.7084 0.033 Uiso 1 1 calc R
C4 C 0.66684(15) 0.39493(12) 0.51828(13) 0.0252(3) Uani 1 1 d .
H4 H 0.7540 0.4438 0.5091 0.030 Uiso 1 1 calc R
C5 C 0.50938(16) 0.34643(12) 0.41387(13) 0.0258(3) Uani 1 1 d .
H5 H 0.4884 0.3624 0.3331 0.031 Uiso 1 1 calc R
C6 C 0.38196(15) 0.27465(12) 0.42643(12) 0.0237(3) Uani 1 1 d .
H6 H 0.2741 0.2414 0.3541 0.028 Uiso 1 1 calc R
C7 C 0.22246(14) 0.39985(12) 0.70414(12) 0.0197(3) Uani 1 1 d .
C8 C 0.36777(14) 0.48788(12) 0.82477(13) 0.0230(3) Uani 1 1 d .
H8 H 0.4487 0.4492 0.8576 0.028 Uiso 1 1 calc R
C9 C 0.39533(15) 0.63219(13) 0.89765(13) 0.0262(3) Uani 1 1 d .
H9 H 0.4945 0.6913 0.9805 0.031 Uiso 1 1 calc R
C10 C 0.27866(16) 0.69024(12) 0.84990(14) 0.0264(3) Uani 1 1 d .
H10 H 0.2979 0.7888 0.8998 0.032 Uiso 1 1 calc R
C11 C 0.13399(16) 0.60360(13) 0.72907(14) 0.0259(3) Uani 1 1 d .
H11 H 0.0539 0.6428 0.6956 0.031 Uiso 1 1 calc R
C12 C 0.10631(14) 0.45932(13) 0.65704(13) 0.0228(3) Uani 1 1 d .
H12 H 0.0068 0.4004 0.5745 0.027 Uiso 1 1 calc R
C13 C 0.18234(13) 0.24331(12) 0.62705(12) 0.0196(3) Uani 1 1 d .
H13 H 0.0651 0.1860 0.5856 0.024 Uiso 1 1 calc R
C14 C 0.27028(14) 0.17247(12) 0.55296(12) 0.0211(3) Uani 1 1 d .
H14 H 0.2016 0.0768 0.4708 0.025 Uiso 1 1 calc R
C15 C 0.29630(15) -0.05839(12) 0.65757(13) 0.0254(3) Uani 1 1 d .
H15A H 0.3168 -0.0702 0.5757 0.030 Uiso 1 1 calc R
H15B H 0.2281 -0.1528 0.6377 0.030 Uiso 1 1 calc R
C16 C 0.45696(16) -0.00836(13) 0.78703(15) 0.0311(3) Uani 1 1 d .
H16A H 0.5249 0.0853 0.8075 0.047 Uiso 1 1 calc R
H16B H 0.5125 -0.0771 0.7695 0.047 Uiso 1 1 calc R
H16C H 0.4372 -0.0009 0.8676 0.047 Uiso 1 1 calc R
C17 C 0.14173(13) 0.04708(12) 0.76615(12) 0.0205(3) Uani 1 1 d .
C18 C 0.06254(14) 0.20873(12) 0.92359(12) 0.0225(3) Uani 1 1 d .
C19 C -0.11822(15) 0.12471(14) 0.84022(14) 0.0292(3) Uani 1 1 d .
H19A H -0.1652 0.1456 0.7601 0.044 Uiso 1 1 calc R
H19B H -0.1703 0.1519 0.9010 0.044 Uiso 1 1 calc R
H19C H -0.1359 0.0224 0.8058 0.044 Uiso 1 1 calc R
C20 C 0.14634(16) 0.17978(15) 1.04764(13) 0.0305(3) Uani 1 1 d .
H20A H 0.1302 0.0777 1.0141 0.046 Uiso 1 1 calc R
H20B H 0.1004 0.2080 1.1132 0.046 Uiso 1 1 calc R
H20C H 0.2627 0.2348 1.0958 0.046 Uiso 1 1 calc R
C21 C 0.09408(18) 0.36755(13) 0.97145(14) 0.0321(3) Uani 1 1 d .
H21A H 0.2112 0.4199 1.0249 0.048 Uiso 1 1 calc R
H21B H 0.0422 0.3998 1.0313 0.048 Uiso 1 1 calc R
H21C H 0.0492 0.3854 0.8890 0.048 Uiso 1 1 calc R

loop_
_atom_site_aniso_label
_atom_site_aniso_U_11
_atom_site_aniso_U_22
_atom_site_aniso_U_33
_atom_site_aniso_U_23
_atom_site_aniso_U_13
_atom_site_aniso_U_12
O1 0.0312(5) 0.0191(4) 0.0361(5) 0.0138(4) 0.0197(4) 0.0078(3)
O2 0.0289(5) 0.0169(4) 0.0250(4) 0.0089(3) 0.0176(4) 0.0089(3)
N1 0.0215(5) 0.0141(4) 0.0206(5) 0.0059(4) 0.0113(4) 0.0036(4)
N2 0.0224(5) 0.0127(4) 0.0248(5) 0.0058(4) 0.0126(4) 0.0041(4)
C1 0.0271(6) 0.0163(5) 0.0205(6) 0.0046(4) 0.0143(5) 0.0076(4)
C2 0.0279(6) 0.0292(6) 0.0236(6) 0.0126(5) 0.0143(5) 0.0092(5)
C3 0.0244(6) 0.0302(6) 0.0284(7) 0.0119(5) 0.0139(5) 0.0090(5)
C4 0.0301(6) 0.0206(6) 0.0322(7) 0.0111(5) 0.0216(6) 0.0100(5)
C5 0.0374(7) 0.0212(6) 0.0236(6) 0.0103(5) 0.0184(6) 0.0106(5)
C6 0.0280(6) 0.0191(5) 0.0197(6) 0.0052(5) 0.0106(5) 0.0067(5)
C7 0.0219(6) 0.0204(6) 0.0212(6) 0.0104(5) 0.0139(5) 0.0060(4)
C8 0.0224(6) 0.0211(6) 0.0257(6) 0.0107(5) 0.0114(5) 0.0061(5)
C9 0.0261(6) 0.0205(6) 0.0255(6) 0.0071(5) 0.0109(5) 0.0024(5)
C10 0.0347(7) 0.0177(6) 0.0306(7) 0.0102(5) 0.0200(6) 0.0079(5)
C11 0.0304(6) 0.0268(6) 0.0304(6) 0.0166(5) 0.0182(5) 0.0140(5)
C12 0.0229(6) 0.0240(6) 0.0223(6) 0.0107(5) 0.0114(5) 0.0072(5)
C13 0.0183(5) 0.0188(5) 0.0186(6) 0.0070(4) 0.0078(5) 0.0040(4)
C14 0.0229(6) 0.0184(5) 0.0170(6) 0.0046(4) 0.0083(5) 0.0048(4)
C15 0.0287(6) 0.0159(5) 0.0303(7) 0.0052(5) 0.0172(5) 0.0075(5)
C16 0.0274(7) 0.0215(6) 0.0439(8) 0.0124(6) 0.0165(6) 0.0113(5)
C17 0.0193(6) 0.0166(5) 0.0220(6) 0.0067(4) 0.0085(5) 0.0045(4)
C18 0.0259(6) 0.0234(6) 0.0210(6) 0.0085(5) 0.0147(5) 0.0094(5)
C19 0.0258(6) 0.0339(7) 0.0278(7) 0.0106(5) 0.0144(5) 0.0116(5)
C20 0.0304(7) 0.0359(7) 0.0245(6) 0.0146(5) 0.0121(5) 0.0084(5)
C21 0.0467(8) 0.0247(6) 0.0308(7) 0.0093(5) 0.0250(6) 0.0156(6)

loop_
_atom_type_symbol
_atom_type_description
_atom_type_scat_dispersion_real
_atom_type_scat_dispersion_imag
_atom_type_scat_source
C C 0.0181 0.0091 'International Tables Vol C Tables 4.2.6.8 and 6.1.1.4'
H H 0.0000 0.0000 'International Tables Vol C Tables 4.2.6.8 and 6.1.1.4'
N N 0.0311 0.0180 'International Tables Vol C Tables 4.2.6.8 and 6.1.1.4'
O O 0.0492 0.0322 'International Tables Vol C Tables 4.2.6.8 and 6.1.1.4'

loop_
_geom_angle_atom_site_label_1
_geom_angle_atom_site_label_2
_geom_angle_atom_site_label_3
_geom_angle
C17 O2 C18 121.24(9)
N2 N1 C13 111.40(8)
N2 N1 C14 110.97(8)
C13 N1 C14 61.12(7)
C17 N2 N1 115.73(8)
C17 N2 C15 115.64(10)
N1 N2 C15 111.79(8)
C2 C1 C6 119.07(11)
C2 C1 C14 122.74(11)
C6 C1 C14 118.18(11)
C1 C2 C3 120.29(12)
C1 C2 H2 119.9
C3 C2 H2 119.9
C4 C3 C2 120.18(12)
C4 C3 H3 119.9
C2 C3 H3 119.9
C5 C4 C3 119.78(11)
C5 C4 H4 120.1
C3 C4 H4 120.1
C4 C5 C6 120.34(11)
C4 C5 H5 119.8
C6 C5 H5 119.8
C5 C6 C1 120.33(12)
C5 C6 H6 119.8
C1 C6 H6 119.8
C8 C7 C12 118.75(11)
C8 C7 C13 122.71(11)
C12 C7 C13 118.47(10)
C7 C8 C9 120.41(11)
C7 C8 H8 119.8
C9 C8 H8 119.8
C10 C9 C8 120.34(11)
C10 C9 H9 119.8
C8 C9 H9 119.8
C11 C10 C9 119.68(11)
C11 C10 H10 120.2
C9 C10 H10 120.2
C10 C11 C12 119.87(12)
C10 C11 H11 120.1
C12 C11 H11 120.1
C11 C12 C7 120.95(11)
C11 C12 H12 119.5
C7 C12 H12 119.5
N1 C13 C7 117.76(9)
N1 C13 C14 59.60(7)
C7 C13 C14 125.96(9)
N1 C13 H13 114.1
C7 C13 H13 114.1
C14 C13 H13 114.1
N1 C14 C1 117.88(10)
N1 C14 C13 59.28(7)
C1 C14 C13 124.16(9)
N1 C14 H14 114.7
C1 C14 H14 114.7
C13 C14 H14 114.7
N2 C15 C16 112.70(9)
N2 C15 H15A 109.1
C16 C15 H15A 109.1
N2 C15 H15B 109.1
C16 C15 H15B 109.1
H15A C15 H15B 107.8
C15 C16 H16A 109.5
C15 C16 H16B 109.5
H16A C16 H16B 109.5
C15 C16 H16C 109.5
H16A C16 H16C 109.5
H16B C16 H16C 109.5
O1 C17 O2 126.56(10)
O1 C17 N2 122.62(10)
O2 C17 N2 110.75(9)
O2 C18 C20 110.35(10)
O2 C18 C19 109.63(9)
C20 C18 C19 113.13(10)
O2 C18 C21 101.86(9)
C20 C18 C21 110.62(10)
C19 C18 C21 110.67(11)
C18 C19 H19A 109.5
C18 C19 H19B 109.5
H19A C19 H19B 109.5
C18 C19 H19C 109.5
H19A C19 H19C 109.5
H19B C19 H19C 109.5
C18 C20 H20A 109.5
C18 C20 H20B 109.5
H20A C20 H20B 109.5
C18 C20 H20C 109.5
H20A C20 H20C 109.5
H20B C20 H20C 109.5
C18 C21 H21A 109.5
C18 C21 H21B 109.5
H21A C21 H21B 109.5
C18 C21 H21C 109.5
H21A C21 H21C 109.5
H21B C21 H21C 109.5

loop_
_geom_bond_atom_site_label_1
_geom_bond_atom_site_label_2
_geom_bond_distance
O1 C17 1.2152(14)
O2 C17 1.3395(14)
O2 C18 1.4763(13)
N1 N2 1.4512(13)
N1 C13 1.4746(15)
N1 C14 1.4795(15)
N2 C17 1.3834(15)
N2 C15 1.4706(15)
C1 C2 1.3894(18)
C1 C6 1.3983(17)
C1 C14 1.4875(16)
C2 C3 1.3908(18)
C2 H2 0.9500
C3 C4 1.3872(18)
C3 H3 0.9500
C4 C5 1.3821(19)
C4 H4 0.9500
C5 C6 1.3850(17)
C5 H5 0.9500
C6 H6 0.9500
C7 C8 1.3908(17)
C7 C12 1.3939(17)
C7 C13 1.4877(15)
C8 C9 1.3914(17)
C8 H8 0.9500
C9 C10 1.3884(19)
C9 H9 0.9500
C10 C11 1.3864(19)
C10 H10 0.9500
C11 C12 1.3895(17)
C11 H11 0.9500
C12 H12 0.9500
C13 C14 1.5020(16)
C13 H13 1.0000
C14 H14 1.0000
C15 C16 1.5187(18)
C15 H15A 0.9900
C15 H15B 0.9900
C16 H16A 0.9800
C16 H16B 0.9800
C16 H16C 0.9800
C18 C20 1.5145(17)
C18 C19 1.5182(17)
C18 C21 1.5193(17)
C19 H19A 0.9800
C19 H19B 0.9800
C19 H19C 0.9800
C20 H20A 0.9800
C20 H20B 0.9800
C20 H20C 0.9800
C21 H21A 0.9800
C21 H21B 0.9800
C21 H21C 0.9800

loop_
_geom_torsion_atom_site_label_1
_geom_torsion_atom_site_label_2
_geom_torsion_atom_site_label_3
_geom_torsion_atom_site_label_4
_geom_torsion
C13 N1 N2 C17 -78.22(12)
C14 N1 N2 C17 -144.30(10)
C13 N1 N2 C15 146.56(9)
C14 N1 N2 C15 80.48(11)
C6 C1 C2 C3 -0.40(17)
C14 C1 C2 C3 179.34(11)
C1 C2 C3 C4 0.33(18)
C2 C3 C4 C5 0.01(18)
C3 C4 C5 C6 -0.27(17)
C4 C5 C6 C1 0.20(17)
C2 C1 C6 C5 0.14(17)
C14 C1 C6 C5 -179.61(10)
C12 C7 C8 C9 0.76(17)
C13 C7 C8 C9 -176.18(10)
C7 C8 C9 C10 -0.66(18)
C8 C9 C10 C11 0.11(18)
C9 C10 C11 C12 0.34(18)
C10 C11 C12 C7 -0.23(17)
C8 C7 C12 C11 -0.32(16)
C13 C7 C12 C11 176.75(10)
N2 N1 C13 C7 139.71(9)
C14 N1 C13 C7 -117.43(11)
N2 N1 C13 C14 -102.87(9)
C8 C7 C13 N1 6.68(15)
C12 C7 C13 N1 -170.26(9)
C8 C7 C13 C14 -64.38(16)
C12 C7 C13 C14 118.67(12)
N2 N1 C14 C1 -141.28(10)
C13 N1 C14 C1 115.13(11)
N2 N1 C14 C13 103.59(9)
C2 C1 C14 N1 15.19(16)
C6 C1 C14 N1 -165.07(10)
C2 C1 C14 C13 85.35(15)
C6 C1 C14 C13 -94.91(13)
C7 C13 C14 N1 103.98(12)
N1 C13 C14 C1 -104.72(12)
C7 C13 C14 C1 -0.74(18)
C17 N2 C15 C16 -71.19(13)
N1 N2 C15 C16 64.08(13)
C18 O2 C17 O1 -2.02(18)
C18 O2 C17 N2 175.05(9)
N1 N2 C17 O1 -167.79(11)
C15 N2 C17 O1 -34.30(16)
N1 N2 C17 O2 15.00(14)
C15 N2 C17 O2 148.49(10)
C17 O2 C18 C20 60.83(13)
C17 O2 C18 C19 -64.42(13)
C17 O2 C18 C21 178.32(10)
